data_1555180
loop_
_publ_author_name
'Chen, Meng-Ting'
'Zhang, Yang'
'Vysotsky, Myroslav O.'
'Lindner, Joachim O.'
'Li, Meng-Hua'
'Lin, Mei-Jin'
'W\"urthner, Frank'

_publ_section_title
;
 1,1&#x2032;-Bi(2-naphthol-4,5-dicarboximide)s: blue emissive axially
 chiral scaffolds with aggregation-enhanced emission properties
;
_journal_issue 22
_journal_name_full 'Organic Chemistry Frontiers'
_journal_page_first 3731
_journal_paper_doi 10.1039/C9QO01090D
_journal_volume 6
_journal_year 2019
_chemical_formula_moiety 'C32 H28 N2 O6'
_chemical_formula_sum 'C32 H28 N2 O6'
_chemical_formula_weight 536.58
_space_group_crystal_system orthorhombic
_space_group_IT_number 33
_space_group_name_Hall 'P 2c -2n'
_space_group_name_H-M_alt 'P n a 21'
_atom_sites_solution_hydrogens geom
_atom_sites_solution_primary dual
_audit_creation_date 2019-01-27
_audit_creation_method
;
Olex2 1.2
(compiled 2018.05.29 svn.r3508 for OlexSys, GUI svn.r5506)
;
_audit_update_record
;
2019-01-29 deposited with the CCDC.	2019-10-09 downloaded from the CCDC.
;
_cell_angle_alpha 90
_cell_angle_beta 90
_cell_angle_gamma 90
_cell_formula_units_Z 16
_cell_length_a 32.9549(8)
_cell_length_b 12.7486(2)
_cell_length_c 24.5123(6)
_cell_measurement_reflns_used 17914
_cell_measurement_temperature 100.00(10)
_cell_measurement_theta_max 73.9060
_cell_measurement_theta_min 3.2120
_cell_volume 10298.3(4)
_computing_cell_refinement 'CrysAlisPro 1.171.39.46 (Rigaku OD, 2018)'
_computing_data_collection 'CrysAlisPro 1.171.39.46 (Rigaku OD, 2018)'
_computing_data_reduction 'CrysAlisPro 1.171.39.46 (Rigaku OD, 2018)'
_computing_molecular_graphics 'Olex2 (Dolomanov et al., 2009)'
_computing_publication_material 'Olex2 (Dolomanov et al., 2009)'
_computing_structure_refinement 'ShelXL (Sheldrick, 2015)'
_computing_structure_solution 'ShelXT (Sheldrick, 2015)'
_diffrn_ambient_environment N~2~
_diffrn_ambient_temperature 100.00(10)
_diffrn_detector 'CCD plate'
_diffrn_detector_type HyPix
_diffrn_measured_fraction_theta_full 1.000
_diffrn_measured_fraction_theta_max 0.989
_diffrn_measurement_details
;
List of Runs (angles in degrees, time in seconds):

  # Type    Start    End  Width  t~exp~   \w     \q     \k     \f   Frames
#--------------------------------------------------------------------------
  1  \w    -60.00  18.00   0.50    0.80    --  -46.75  19.00 -30.00  156
  2  \w    -40.00 -15.00   0.50    2.40    --  -88.50 125.00-180.00   50
  3  \w    -88.00 -63.00   0.50    2.40    --  -88.50 146.00-134.00   50
  4  \w   -104.00 -71.00   0.50    0.80    --  -46.75 146.00-134.00   66
  5  \w    -91.00 -26.00   0.50    0.80    --  -46.75 125.00  59.00  130
  6  \w     33.00  94.00   0.50    0.80    --   46.75-125.00 -19.00  122
  7  \w     72.00 117.00   0.50    2.40    --  110.00-125.00 -19.00   90
  8  \w     83.00 109.00   0.50    2.40    --  110.00 -94.00  30.00   52
  9  \w     40.00  83.00   0.50    2.40    --  110.00-125.00 -60.00   86
 10  \w     79.00 105.00   0.50    2.40    --  110.00 -94.00 -90.00   52
 11  \w     65.00 119.00   0.50    2.40    --  110.00 -30.00 -90.00  108
 12  \w     97.00 177.00   0.50    2.40    --  110.00  30.00-120.00  160
 13  \w    142.00 168.00   0.50    2.40    --  110.00  45.00-150.00   52
 14  \w    126.00 177.00   0.50    2.40    --  110.00 125.00-180.00  102
 15  \w    102.00 127.00   0.50    2.40    --  110.00 146.00-134.00   50
 16  \w     99.00 173.00   0.50    2.40    --  110.00 125.00 -60.00  148
 17  \w    124.00 150.00   0.50    2.40    --  110.00 125.00   0.00   52
 18  \w    102.00 146.00   0.50    2.40    --  110.00 125.00  59.00   88
 19  \w    153.00 178.00   0.50    2.40    --  110.00  45.00 150.00   50
 20  \w     97.00 146.00   0.50    2.40    --  110.00  45.00 150.00   98
 21  \w     94.00 123.00   0.50    2.40    --  110.00 125.00   0.00   58
 22  \w     36.00  61.00   0.50    2.40    --  110.00 -30.00 -90.00   50
 23  \w     38.00 120.00   0.50    2.40    --  110.00 -45.00 -60.00  164
 24  \w     39.00 112.00   0.50    2.40    --  110.00-125.00-120.00  146
 25  \w     35.00 113.00   0.50    2.40    --  110.00 -30.00  30.00  156
 26  \w     44.00  69.00   0.50    2.40    --  110.00 -45.00 120.00   50
 27  \w     44.00  78.00   0.50    0.80    --   46.75-146.00 174.00   68
 28  \w     44.00  78.00   0.50    2.40    --  110.00-146.00 174.00   68
 29  \w     82.00 131.00   0.50    2.40    --  110.00-146.00 174.00   98
 30  \w     38.00 102.00   0.50    2.40    --  110.00 -94.00 -30.00  128
 31  \w     41.00 116.00   0.50    2.40    --  110.00-125.00 -90.00  150
 32  \w    -78.00 -38.00   0.50    2.40    --  -88.50 125.00  59.00   80
 33  \w   -161.00-103.00   0.50    2.40    --  -88.50 -45.00 -30.00  116
 34  \w   -114.00 -24.00   0.50    0.80    --  -46.75 -77.00   0.00  180
 35  \w   -100.00 -63.00   0.50    0.80    --  -46.75-146.00 174.00   74
 36  \w   -117.00 -87.00   0.50    2.40    --  -88.50-146.00 174.00   60
 37  \w   -118.00 -70.00   0.50    0.80    --  -46.75-125.00  90.00   96
 38  \w   -119.00 -94.00   0.50    0.80    --  -46.75-125.00 -19.00   50
 39  \w   -119.00 -75.00   0.50    0.80    --  -46.75-125.00  30.00   88
 40  \w   -139.00-114.00   0.50    2.40    --  -88.50-125.00 -19.00   50
 41  \w   -150.00 -76.00   0.50    2.40    --  -88.50 -45.00  30.00  148
;
_diffrn_measurement_device 'four-circle diffractometer'
_diffrn_measurement_device_type 'XtaLAB Synergy, Dualflex, HyPix'
_diffrn_measurement_method '\w scans'
_diffrn_orient_matrix_type 'CrysAlisPro convention (1999,Acta A55,543-557)'
_diffrn_orient_matrix_UB_11 -0.0438322000
_diffrn_orient_matrix_UB_12 0.0197164000
_diffrn_orient_matrix_UB_13 -0.0180585000
_diffrn_orient_matrix_UB_21 -0.0158370000
_diffrn_orient_matrix_UB_22 -0.0458226000
_diffrn_orient_matrix_UB_23 0.0718990000
_diffrn_orient_matrix_UB_31 0.0036386000
_diffrn_orient_matrix_UB_32 0.0382247000
_diffrn_orient_matrix_UB_33 0.0954399000
_diffrn_radiation_monochromator mirror
_diffrn_radiation_probe x-ray
_diffrn_radiation_type CuK\a
_diffrn_radiation_wavelength 1.54184
_diffrn_reflns_av_R_equivalents 0.2070
_diffrn_reflns_av_unetI/netI 0.1042
_diffrn_reflns_Laue_measured_fraction_full 1.000
_diffrn_reflns_Laue_measured_fraction_max 0.989
_diffrn_reflns_limit_h_max 41
_diffrn_reflns_limit_h_min -41
_diffrn_reflns_limit_k_max 16
_diffrn_reflns_limit_k_min -15
_diffrn_reflns_limit_l_max 31
_diffrn_reflns_limit_l_min -25
_diffrn_reflns_number 130600
_diffrn_reflns_point_group_measured_fraction_full 0.973
_diffrn_reflns_point_group_measured_fraction_max 0.941
_diffrn_reflns_theta_full 67.684
_diffrn_reflns_theta_max 78.708
_diffrn_reflns_theta_min 2.682
_diffrn_source 'micro-focus sealed X-ray tube'
_diffrn_source_type 'PhotonJet (Cu) X-ray Source'
_exptl_absorpt_coefficient_mu 0.779
_exptl_absorpt_correction_T_max 1.00000
_exptl_absorpt_correction_T_min 0.03926
_exptl_absorpt_correction_type multi-scan
_exptl_absorpt_process_details
;
CrysAlisPro 1.171.39.46 (Rigaku Oxford Diffraction, 2018)
Empirical absorption correction using spherical harmonics,
 implemented in SCALE3 ABSPACK scaling algorithm.
;
_exptl_crystal_colour yellow
_exptl_crystal_density_diffrn 1.361
_exptl_crystal_description block
_exptl_crystal_F_000 4418
_exptl_crystal_size_max 0.2
_exptl_crystal_size_mid 0.12
_exptl_crystal_size_min 0.08
_refine_diff_density_max 1.083
_refine_diff_density_min -0.468
_refine_diff_density_rms 0.139
_refine_ls_abs_structure_details
;
 Flack x determined using 4758 quotients [(I+)-(I-)]/[(I+)+(I-)]
 (Parsons, Flack and Wagner, Acta Cryst. B69 (2013) 249-259).
;
_refine_ls_abs_structure_Flack 0.39(19)
_refine_ls_extinction_method none
_refine_ls_goodness_of_fit_ref 1.351
_refine_ls_hydrogen_treatment constr
_refine_ls_matrix_type full
_refine_ls_number_parameters 1428
_refine_ls_number_reflns 20878
_refine_ls_number_restraints 4
_refine_ls_restrained_S_all 1.351
_refine_ls_R_factor_all 0.1779
_refine_ls_R_factor_gt 0.1534
_refine_ls_shift/su_max 0.002
_refine_ls_shift/su_mean 0.000
_refine_ls_structure_factor_coef Fsqd
_refine_ls_weighting_details 'w=1/[\s^2^(Fo^2^)+(0.2000P)^2^] where P=(Fo^2^+2Fc^2^)/3'
_refine_ls_weighting_scheme calc
_refine_ls_wR_factor_gt 0.3425
_refine_ls_wR_factor_ref 0.3669
_reflns_Friedel_coverage 0.858
_reflns_Friedel_fraction_full 0.945
_reflns_Friedel_fraction_max 0.890
_reflns_number_gt 15222
_reflns_number_total 20878
_reflns_threshold_expression 'I > 2\s(I)'
_cod_data_source_file c9qo01090d2.cif
_cod_data_source_block yzq-2018-1129-1
_cod_original_formula_sum 'C125.84 H101.50 N8 O24'
_cod_depositor_comments
;

2022-11-30
Z value and formula fixed to values more according to usual
chemical conventions.                 miguel
;
_cod_original_formula_weight 2109.78
_cod_original_formula_moiety '2.05(C30.54 H24.45 N2 O6), C31.13 H23 N2 O6, C32 H28 N2 O6, 0.26(C)'
_cod_original_formula_units_Z 4
_cod_database_code 1555180
_shelx_shelxl_version_number 2018/3
_chemical_oxdiff_formula ' C S H'
_shelx_space_group_comment
;
The symmetry employed for this shelxl refinement is uniquely defined
by the following loop, which should always be used as a source of
symmetry information in preference to the above space-group names.
They are only intended as comments.
;
_reflns_odcompleteness_completeness 99.98
_reflns_odcompleteness_iscentric 1
_reflns_odcompleteness_theta 68.13
_olex2_refinement_description
;
1. Fixed Uiso
 At 1.2 times of:
  All C(H) groups, All C(H,H) groups, All C(H,H,H,H) groups
 At 1.5 times of:
  All C(H,H,H) groups, All O(H) groups
2. Restrained distances
 C047-C04B \\sim C047-C04C
 with sigma of 0.02
 C046-C049 \\sim C046-C0
 with sigma of 0.02
 C049-C2AA \\sim C0-C2AB
 with sigma of 0.02
 C2AA-C10A \\sim C2AB-C10A
 with sigma of 0.02
 C046-C2AA \\sim C046-C2AB
 with sigma of 0.04
 C049-C10A \\sim C0-C10A
 with sigma of 0.04
3. Uiso/Uaniso restraints and constraints
: with sigma of 0.1 and sigma for terminal atoms of 0.2
: with sigma of 0.1 and sigma for terminal atoms of 0.2
: with sigma of 0.1 and sigma for terminal atoms of 0.2
4. Others
 Sof(H04C)=Sof(C04C)=Sof(H04G)=Sof(H04H)=Sof(H04I)=1-FVAR(1)
 Sof(H047)=Sof(C04B)=FVAR(1)
 Sof(C0AA)=Sof(H0AA)=Sof(H0AB)=Sof(C4)=Sof(H4A)=Sof(H4B)=Sof(H4C)=FVAR(2)
 Sof(C2A)=Sof(H2AA)=Sof(H2AB)=Sof(C3A)=Sof(H3AA)=Sof(H3AB)=Sof(C1AB)=Sof(H1AA)=
 Sof(H1AB)=Sof(H1AC)=FVAR(3)
 Sof(H04Q)=Sof(H04R)=Sof(C0)=Sof(H0A)=Sof(H0B)=Sof(C2AB)=1-FVAR(4)
 Sof(H04O)=Sof(H04P)=Sof(C049)=Sof(C2AA)=Sof(H2AC)=Sof(H2AD)=FVAR(4)
5.a Secondary CH2 refined with riding coordinates:
 C021(H02C,H02D), C022(H02I,H02J), C02U(H02A,H02B), C02Y(H02G,H02H), C031(H03P,
 H03Q), C03B(H03B,H03C), C03D(H03L,H03M), C03F(H03D,H03E), C03L(H03R,H03S),
 C03O(H03H,H03I), C03P(H03F,H03G), C03T(H03X,H03Y), C03W(H4AA,H), C03Z(H03J,
 H03K), C041(H04J,H04K), C042(H04A,H04B), C043(H04S,H04T), C046(H04O,H04P),
 C046(H04Q,H04R), C0AA(H0AA,H0AB), C2A(H2AA,H2AB), C3A(H3AA,H3AB), C2AA(H2AC,
 H2AD), C0(H0A,H0B)
5.b Aromatic/amide H refined with riding coordinates:
 C00Q(H00Q), C017(H017), C019(H019), C01I(H01I), C01K(H01K), C01L(H01L),
 C01M(H01M), C01T(H01T), C01U(H01U), C01W(H01W), C01Y(H01Y), C025(H025),
 C027(H027), C028(H028), C029(H029), C02D(H02F), C02E(H02E), C02P(H02P),
 C02Q(H02Q), C02T(H02T), C034(H034), C035(H035), C039(H039), C03A(H03A),
 C03G(H03N), C03H(H03O), C03M(H03T), C03N(H03U), C03Q(H03V), C03S(H03W),
 C03U(H03Z), C03V(H03), C047(H047), C047(H04C)
5.c Idealised Me refined as rotating group:
 C03Y(H5AA,HA,HB), C040(H04L,H04M,H04N), C044(H04U,H04V,H04W), C04A(H04D,H04E,
 H04F), C04C(H04G,H04H,H04I), C4(H4A,H4B,H4C), C1AB(H1AA,H1AB,H1AC)
5.d Idealised tetrahedral OH refined as rotating group:
 O004(H004), O005(H005), O007(H007), O00A(H00A), O00D(H00D), O00K(H00K),
 O00L(H00L), O00S(H00S)
;
_olex2_submission_special_instructions 'No special instructions were received'
_oxdiff_exptl_absorpt_empirical_details
;
Empirical correction (ABSPACK) includes:
- Absorption correction using spherical harmonics
- Frame scaling
;
_oxdiff_exptl_absorpt_empirical_full_max 17.961
_oxdiff_exptl_absorpt_empirical_full_min 0.422

loop_
_space_group_symop_operation_xyz
'x, y, z'
'-x, -y, z+1/2'
'x+1/2, -y+1/2, z'
'-x+1/2, y+1/2, z+1/2'

loop_
_atom_site_label
_atom_site_type_symbol
_atom_site_fract_x
_atom_site_fract_y
_atom_site_fract_z
_atom_site_U_iso_or_equiv
_atom_site_adp_type
_atom_site_occupancy
_atom_site_site_symmetry_order
_atom_site_calc_flag
_atom_site_refinement_flags_posn
_atom_site_refinement_flags_adp
_atom_site_refinement_flags_occupancy
_atom_site_disorder_assembly
_atom_site_disorder_group
O001 O 0.4253(2) 1.7806(5) 0.3939(3) 0.0543(18) Uani 1 1 d . . . . .
O002 O 0.3060(2) 0.2838(5) 0.4419(3) 0.0479(16) Uani 1 1 d . . . . .
O003 O 0.3737(2) -0.5812(5) 0.3790(3) 0.0532(17) Uani 1 1 d . . . . .
O004 O 0.3223(2) 0.4541(5) 0.5034(3) 0.0513(17) Uani 1 1 d . . . . .
H004 H 0.322909 0.390443 0.498811 0.077 Uiso 1 1 calc GR . . . .
O005 O 0.4447(3) 0.7426(5) 0.5403(3) 0.058(2) Uani 1 1 d . . . . .
H005 H 0.456158 0.799796 0.539733 0.088 Uiso 1 1 calc GR . . . .
O006 O 0.3926(2) 0.4114(5) 0.6194(3) 0.0513(16) Uani 1 1 d . . . . .
O007 O 0.3834(2) -0.0405(5) 0.4093(4) 0.060(2) Uani 1 1 d . . . . .
H007 H 0.387297 -0.104058 0.409913 0.089 Uiso 1 1 calc GR . . . .
C008 C 0.2459(3) 0.2582(7) 0.5671(4) 0.0392(18) Uani 1 1 d . . . . .
O009 O 0.4621(3) 1.2762(6) 0.5627(4) 0.0586(19) Uani 1 1 d . . . . .
O00A O 0.4065(2) 1.2463(6) 0.4289(4) 0.059(2) Uani 1 1 d . . . . .
H00A H 0.404517 1.297972 0.409145 0.089 Uiso 1 1 calc GR . . . .
O00B O 0.1550(2) -0.0267(6) 0.5251(4) 0.067(2) Uani 1 1 d . . . . .
O00C O 0.1754(2) 0.2153(5) 0.3955(3) 0.0558(18) Uani 1 1 d . . . . .
O00D O 0.3577(2) 0.2431(5) 0.5718(4) 0.0539(18) Uani 1 1 d . . . . .
H00D H 0.360671 0.305577 0.578701 0.081 Uiso 1 1 calc GR . . . .
O00E O 0.4755(2) 0.9216(5) 0.4952(4) 0.0604(19) Uani 1 1 d . . . . .
N00F N 0.5253(3) 1.2365(8) 0.5927(4) 0.058(2) Uani 1 1 d . . . . .
O00G O 0.2911(2) -0.0914(5) 0.5209(3) 0.0488(16) Uani 1 1 d . . . . .
O00H O 0.4819(3) 1.7234(6) 0.2267(3) 0.061(2) Uani 1 1 d . . . . .
C00I C 0.4851(3) 1.2150(7) 0.5833(4) 0.044(2) Uani 1 1 d . . . . .
N00J N 0.3052(3) 0.7501(6) 0.6921(3) 0.049(2) Uani 1 1 d . . . . .
O00K O 0.3798(2) 0.9575(6) 0.5914(4) 0.070(3) Uani 1 1 d . . . . .
H00K H 0.373726 0.898847 0.602334 0.105 Uiso 1 1 calc GR . . . .
O00L O 0.4448(3) 1.4539(6) 0.5010(3) 0.0575(19) Uani 1 1 d . . . . .
H00L H 0.452414 1.394263 0.508155 0.086 Uiso 1 1 calc GR . . . .
C00M C 0.2383(3) 0.1518(7) 0.5521(3) 0.0357(17) Uani 1 1 d . . . . .
N00N N 0.4539(3) 1.7512(7) 0.3103(4) 0.0481(19) Uani 1 1 d . . . . .
N00O N 0.3849(2) 0.4382(6) 0.7096(3) 0.0459(18) Uani 1 1 d . . . . .
N00P N 0.2408(2) 0.2496(6) 0.4190(3) 0.0408(16) Uani 1 1 d . . . . .
C00Q C 0.2124(3) 0.3260(7) 0.5716(4) 0.042(2) Uani 1 1 d . . . . .
H00Q H 0.216665 0.396863 0.578534 0.050 Uiso 1 1 calc R . . . .
O00R O 0.2762(3) 0.7177(6) 0.7748(3) 0.073(3) Uani 1 1 d . . . . .
O00S O 0.3218(3) -0.2634(6) 0.4710(3) 0.068(2) Uani 1 1 d . . . . .
H00S H 0.300853 -0.229222 0.473786 0.101 Uiso 1 1 calc GR . . . .
C00T C 0.4428(3) 1.7202(6) 0.3625(4) 0.042(2) Uani 1 1 d . . . . .
O00U O 0.3778(3) 0.4671(6) 0.8010(4) 0.068(2) Uani 1 1 d . . . . .
O00V O 0.6116(3) 0.9973(7) 0.4997(5) 0.083(3) Uani 1 1 d . . . . .
C00W C 0.4462(3) 1.2217(7) 0.4355(4) 0.044(2) Uani 1 1 d . . . . .
O00X O 0.3343(2) 0.7819(5) 0.6103(3) 0.0486(16) Uani 1 1 d . . . . .
N00Y N 0.5436(3) 0.9569(6) 0.4956(4) 0.057(2) Uani 1 1 d . . . . .
C00Z C 0.3144(3) -0.0986(6) 0.3913(4) 0.0375(18) Uani 1 1 d . . . . .
N010 N 0.2228(2) -0.0602(6) 0.5264(4) 0.0457(18) Uani 1 1 d . . . . .
C011 C 0.4314(3) 0.7924(7) 0.6339(4) 0.045(2) Uani 1 1 d . . . . .
C012 C 0.2725(3) -0.0666(6) 0.3892(4) 0.0374(18) Uani 1 1 d . . . . .
C013 C 0.2205(3) 0.0703(6) 0.3959(4) 0.0383(18) Uani 1 1 d . . . . .
C014 C 0.3122(3) 0.4752(6) 0.5556(4) 0.0389(18) Uani 1 1 d . . . . .
C015 C 0.3434(3) -0.0213(7) 0.4042(4) 0.0419(19) Uani 1 1 d . . . . .
C016 C 0.2801(3) 0.2213(7) 0.4267(4) 0.0401(19) Uani 1 1 d . . . . .
C017 C 0.3346(4) -0.1598(9) 0.2782(5) 0.057(3) Uani 1 1 d . . . . .
H017 H 0.326332 -0.091122 0.284722 0.068 Uiso 1 1 calc R . . . .
C018 C 0.3532(3) -0.4102(7) 0.3537(4) 0.0411(19) Uani 1 1 d . . . . .
C019 C 0.3433(3) -0.3840(6) 0.4052(4) 0.042(2) Uani 1 1 d . . . . .
H019 H 0.344919 -0.433452 0.433000 0.050 Uiso 1 1 calc R . . . .
C01A C 0.4775(3) 1.2956(7) 0.4287(4) 0.0382(18) Uani 1 1 d . . . . .
C01B C 0.3184(2) 0.2219(6) 0.5662(4) 0.0345(17) Uani 1 1 d . . . . .
C01C C 0.3666(3) -0.5175(8) 0.3419(5) 0.048(2) Uani 1 1 d . . . . .
C01D C 0.2867(4) 0.6819(8) 0.7306(4) 0.055(3) Uani 1 1 d . . . . .
C01E C 0.4798(3) 1.5766(7) 0.2876(4) 0.045(2) Uani 1 1 d . . . . .
C01F C 0.2928(3) 0.5397(7) 0.6619(4) 0.0393(18) Uani 1 1 d . . . . .
C01G C 0.4527(3) 1.6121(7) 0.3787(4) 0.0403(19) Uani 1 1 d . . . . .
C01H C 0.4333(3) 0.7200(7) 0.5919(4) 0.046(2) Uani 1 1 d . . . . .
C01I C 0.2704(3) 0.3628(7) 0.6858(4) 0.0410(19) Uani 1 1 d . . . . .
H01I H 0.266121 0.293039 0.676404 0.049 Uiso 1 1 calc R . . . .
N01J N 0.3738(3) -0.5427(7) 0.2877(4) 0.061(2) Uani 1 1 d . . . . .
C01K C 0.2408(3) -0.1406(6) 0.3778(4) 0.042(2) Uani 1 1 d . . . . .
H01K H 0.247162 -0.210538 0.371384 0.051 Uiso 1 1 calc R . . . .
C01L C 0.4319(3) 1.0784(8) 0.5922(5) 0.053(2) Uani 1 1 d . . . . .
H01L H 0.413343 1.127319 0.579098 0.063 Uiso 1 1 calc R . . . .
C01M C 0.1665(3) 0.1850(8) 0.5533(4) 0.049(2) Uani 1 1 d . . . . .
H01M H 0.139931 0.161066 0.550343 0.059 Uiso 1 1 calc R . . . .
O01N O 0.5887(3) 1.1973(9) 0.6233(5) 0.084(3) Uani 1 1 d . . . . .
C01O C 0.1981(3) 0.1183(7) 0.5453(4) 0.0427(19) Uani 1 1 d . . . . .
C01P C 0.2919(3) 0.1131(7) 0.4127(4) 0.0366(17) Uani 1 1 d . . . . .
C01Q C 0.4941(3) 1.0895(7) 0.4650(4) 0.043(2) Uani 1 1 d . . . . .
C01R C 0.3492(3) -0.3363(7) 0.3102(4) 0.0414(19) Uani 1 1 d . . . . .
C01S C 0.2866(2) 0.2906(6) 0.5734(3) 0.0308(16) Uani 1 1 d . . . . .
C01T C 0.5033(3) 1.4033(9) 0.2666(4) 0.054(2) Uani 1 1 d . . . . .
H01T H 0.515288 1.357212 0.242021 0.065 Uiso 1 1 calc R . . . .
C01U C 0.5908(3) 1.3021(9) 0.4403(4) 0.051(2) Uani 1 1 d . . . . .
H01U H 0.612087 1.348780 0.435094 0.061 Uiso 1 1 calc R . . . .
C01V C 0.2102(3) 0.1825(7) 0.4032(4) 0.043(2) Uani 1 1 d . . . . .
C01W C 0.4551(3) 1.1206(7) 0.4540(4) 0.046(2) Uani 1 1 d . . . . .
H01W H 0.434069 1.073049 0.458958 0.055 Uiso 1 1 calc R . . . .
C01X C 0.4447(3) 0.9030(6) 0.6251(5) 0.046(2) Uani 1 1 d . . . . .
C01Y C 0.4445(3) 1.5801(7) 0.4312(4) 0.048(2) Uani 1 1 d . . . . .
H01Y H 0.433046 1.626912 0.455829 0.057 Uiso 1 1 calc R . . . .
C01Z C 0.3372(3) -0.2333(7) 0.3229(4) 0.044(2) Uani 1 1 d . . . . .
C020 C 0.2705(3) 0.0812(7) 0.5446(3) 0.0375(18) Uani 1 1 d . . . . .
C021 C 0.2301(3) 0.3616(7) 0.4291(4) 0.047(2) Uani 1 1 d . . . . .
H02C H 0.243733 0.385686 0.461802 0.056 Uiso 1 1 calc R . . . .
H02D H 0.201051 0.367217 0.435157 0.056 Uiso 1 1 calc R . . . .
C022 C 0.3746(3) 0.3271(7) 0.7176(5) 0.052(2) Uani 1 1 d . . . . .
H02I H 0.358110 0.303034 0.687307 0.063 Uiso 1 1 calc R . . . .
H02J H 0.358660 0.319753 0.750727 0.063 Uiso 1 1 calc R . . . .
C023 C 0.2827(3) 0.5729(7) 0.7148(4) 0.0395(18) Uani 1 1 d . . . . .
C024 C 0.2615(3) 0.0391(7) 0.3988(4) 0.0388(18) Uani 1 1 d . . . . .
C025 C 0.5517(3) 1.3337(8) 0.4309(5) 0.048(2) Uani 1 1 d . . . . .
H025 H 0.546820 1.402239 0.419726 0.058 Uiso 1 1 calc R . . . .
C026 C 0.4085(3) 0.5816(7) 0.6514(4) 0.044(2) Uani 1 1 d . . . . .
C027 C 0.3099(3) 0.1153(6) 0.5517(4) 0.0395(19) Uani 1 1 d . . . . .
H027 H 0.331229 0.068370 0.547050 0.047 Uiso 1 1 calc R . . . .
C028 C 0.3316(3) 0.0824(8) 0.4165(4) 0.047(2) Uani 1 1 d . . . . .
H028 H 0.351111 0.130789 0.427311 0.057 Uiso 1 1 calc R . . . .
C029 C 0.2010(3) -0.1083(8) 0.3765(5) 0.052(2) Uani 1 1 d . . . . .
H029 H 0.180669 -0.157157 0.369871 0.062 Uiso 1 1 calc R . . . .
C02A C 0.1895(3) 0.0062(8) 0.5322(4) 0.048(2) Uani 1 1 d . . . . .
C02B C 0.2954(3) 0.4028(6) 0.5914(4) 0.0359(17) Uani 1 1 d . . . . .
C02C C 0.5264(3) 1.1600(7) 0.4564(4) 0.0399(19) Uani 1 1 d . . . . .
C02D C 0.3440(4) -0.1904(9) 0.2271(4) 0.065(3) Uani 1 1 d . . . . .
H02F H 0.342420 -0.141307 0.199143 0.078 Uiso 1 1 calc R . . . .
C02E C 0.1744(3) 0.2901(8) 0.5660(5) 0.050(2) Uani 1 1 d . . . . .
H02E H 0.152755 0.336055 0.570737 0.060 Uiso 1 1 calc R . . . .
C02F C 0.3093(3) 0.6104(6) 0.6244(4) 0.0367(17) Uani 1 1 d . . . . .
C02G C 0.5671(3) 1.1304(7) 0.4657(4) 0.044(2) Uani 1 1 d . . . . .
C02H C 0.4175(4) 0.7581(8) 0.6867(4) 0.052(2) Uani 1 1 d . . . . .
C02I C 0.4056(3) 0.6510(7) 0.6950(4) 0.045(2) Uani 1 1 d . . . . .
C02J C 0.5027(3) 0.9831(7) 0.4853(5) 0.052(2) Uani 1 1 d . . . . .
C02K C 0.4724(3) 1.6863(8) 0.2719(4) 0.048(2) Uani 1 1 d . . . . .
C02L C 0.4681(3) 1.4043(7) 0.4106(4) 0.0422(19) Uani 1 1 d . . . . .
C02M C 0.4771(3) 1.4364(7) 0.3557(4) 0.0423(19) Uani 1 1 d . . . . .
C02N C 0.3852(3) 0.5037(8) 0.7562(5) 0.050(2) Uani 1 1 d . . . . .
C02O C 0.5776(4) 1.0257(7) 0.4872(5) 0.056(3) Uani 1 1 d . . . . .
C02P C 0.3186(3) 0.5785(7) 0.5724(4) 0.043(2) Uani 1 1 d . . . . .
H02P H 0.329387 0.626643 0.547841 0.051 Uiso 1 1 calc R . . . .
C02Q C 0.4207(3) 0.6144(7) 0.6007(4) 0.045(2) Uani 1 1 d . . . . .
H02Q H 0.420703 0.567273 0.571708 0.054 Uiso 1 1 calc R . . . .
C02R C 0.4711(3) 1.1070(7) 0.6006(4) 0.0411(19) Uani 1 1 d . . . . .
C02S C 0.2624(3) -0.0296(7) 0.5292(4) 0.044(2) Uani 1 1 d . . . . .
C02T C 0.4930(3) 1.3676(8) 0.3167(5) 0.052(2) Uani 1 1 d . . . . .
H02T H 0.496411 1.297057 0.325247 0.063 Uiso 1 1 calc R . . . .
C02U C 0.2052(5) -0.2339(10) 0.5695(7) 0.079(4) Uani 1 1 d . . . . .
H02A H 0.184148 -0.197550 0.589768 0.095 Uiso 1 1 calc R . . . .
H02B H 0.229415 -0.235680 0.591898 0.095 Uiso 1 1 calc R . . . .
C02V C 0.3271(3) -0.2055(7) 0.3772(4) 0.0400(19) Uani 1 1 d . . . . .
C02W C 0.3948(3) 0.4726(7) 0.6581(4) 0.0418(19) Uani 1 1 d . . . . .
C02X C 0.3303(3) -0.2804(7) 0.4167(4) 0.043(2) Uani 1 1 d . . . . .
C02Y C 0.2417(5) 0.4303(8) 0.3823(6) 0.069(3) Uani 1 1 d . . . . .
H02G H 0.226401 0.409172 0.350422 0.082 Uiso 1 1 calc R . . . .
H02H H 0.270268 0.419522 0.374374 0.082 Uiso 1 1 calc R . . . .
C02Z C 0.2864(3) 0.4346(6) 0.6453(4) 0.0370(17) Uani 1 1 d . . . . .
C030 C 0.4698(3) 1.5424(7) 0.3400(4) 0.042(2) Uani 1 1 d . . . . .
C031 C 0.4122(4) 0.2596(8) 0.7219(6) 0.064(3) Uani 1 1 d . . . . .
H03P H 0.427925 0.281061 0.753418 0.077 Uiso 1 1 calc R . . . .
H03Q H 0.428861 0.269809 0.689663 0.077 Uiso 1 1 calc R . . . .
C032 C 0.3171(3) 0.7206(7) 0.6402(4) 0.042(2) Uani 1 1 d . . . . .
C033 C 0.4992(3) 1.0359(7) 0.6239(4) 0.045(2) Uani 1 1 d . . . . .
C034 C 0.5986(3) 1.2007(8) 0.4577(5) 0.051(2) Uani 1 1 d . . . . .
H034 H 0.625178 1.179647 0.463962 0.061 Uiso 1 1 calc R . . . .
C035 C 0.2616(3) 0.3951(7) 0.7368(4) 0.048(2) Uani 1 1 d . . . . .
H035 H 0.251963 0.347481 0.762376 0.057 Uiso 1 1 calc R . . . .
C036 C 0.4193(3) 0.9770(7) 0.6030(5) 0.048(2) Uani 1 1 d . . . . .
C037 C 0.4536(3) 1.4761(7) 0.4480(4) 0.045(2) Uani 1 1 d . . . . .
C038 C 0.3588(4) -0.3647(10) 0.2574(5) 0.068(3) Uani 1 1 d . . . . .
C039 C 0.4965(3) 1.5084(9) 0.2505(4) 0.051(2) Uani 1 1 d . . . . .
H039 H 0.503227 1.530762 0.215540 0.062 Uiso 1 1 calc R . . . .
C03A C 0.2672(3) 0.5017(8) 0.7513(4) 0.051(2) Uani 1 1 d . . . . .
H03A H 0.260209 0.523889 0.786207 0.061 Uiso 1 1 calc R . . . .
C03B C 0.3074(4) 0.8623(8) 0.7066(5) 0.063(3) Uani 1 1 d . . . . .
H03B H 0.331469 0.892510 0.690070 0.075 Uiso 1 1 calc R . . . .
H03C H 0.310143 0.868659 0.745867 0.075 Uiso 1 1 calc R . . . .
C03C C 0.3931(3) 0.6160(8) 0.7474(4) 0.048(2) Uani 1 1 d . . . . .
C03D C 0.2345(4) 0.5489(9) 0.3926(7) 0.071(3) Uani 1 1 d . . . . .
H03L H 0.250828 0.570990 0.423402 0.085 Uiso 1 1 calc R . . . .
H03M H 0.243502 0.587949 0.360874 0.085 Uiso 1 1 calc R . . . .
O03E O 0.3759(7) -0.5073(12) 0.1980(4) 0.162(8) Uani 1 1 d . . . . .
C03F C 0.2139(4) -0.1750(7) 0.5172(5) 0.056(3) Uani 1 1 d . . . . .
H03D H 0.237063 -0.207051 0.499263 0.067 Uiso 1 1 calc R . . . .
H03E H 0.190784 -0.181431 0.493013 0.067 Uiso 1 1 calc R . . . .
C03G C 0.1907(3) -0.0026(8) 0.3849(5) 0.051(2) Uani 1 1 d . . . . .
H03N H 0.163703 0.018221 0.382977 0.061 Uiso 1 1 calc R . . . .
C03H C 0.3559(6) -0.2909(11) 0.2146(5) 0.085(5) Uani 1 1 d . . . . .
H03O H 0.361845 -0.309863 0.178867 0.102 Uiso 1 1 calc R . . . .
C03I C 0.4854(3) 0.9313(8) 0.6351(5) 0.053(2) Uani 1 1 d . . . . .
C03J C 0.5394(4) 1.0624(9) 0.6324(6) 0.062(3) Uani 1 1 d . . . . .
C03K C 0.5179(3) 1.2631(7) 0.4378(4) 0.0409(19) Uani 1 1 d . . . . .
C03L C 0.5338(5) 1.4249(9) 0.6115(6) 0.075(4) Uani 1 1 d . . . . .
H03R H 0.546996 1.410770 0.646117 0.090 Uiso 1 1 calc R . . . .
H03S H 0.504975 1.433846 0.617922 0.090 Uiso 1 1 calc R . . . .
C03M C 0.5668(4) 0.9952(11) 0.6543(9) 0.093(6) Uani 1 1 d . . . . .
H03T H 0.593413 1.015783 0.661200 0.111 Uiso 1 1 calc R . . . .
C03N C 0.5147(4) 0.8625(8) 0.6582(6) 0.071(4) Uani 1 1 d . . . . .
H03U H 0.506692 0.795124 0.668111 0.085 Uiso 1 1 calc R . . . .
C03O C 0.4469(4) 1.8619(11) 0.2931(7) 0.079(4) Uani 1 1 d . . . . .
H03H H 0.419781 1.884198 0.303297 0.094 Uiso 1 1 calc R . . . .
H03I H 0.449767 1.868544 0.253915 0.094 Uiso 1 1 calc R . . . .
C03P C 0.1911(7) -0.3480(10) 0.5573(8) 0.100(6) Uani 1 1 d . . . . .
H03F H 0.168576 -0.346407 0.531863 0.120 Uiso 1 1 calc R . . . .
H03G H 0.213152 -0.386524 0.540467 0.120 Uiso 1 1 calc R . . . .
C03Q C 0.3898(4) 0.6847(9) 0.7899(5) 0.061(3) Uani 1 1 d . . . . .
H03V H 0.379977 0.662236 0.823491 0.073 Uiso 1 1 calc R . . . .
C03R C 0.5537(3) 1.1714(10) 0.6166(6) 0.062(3) Uani 1 1 d . . . . .
C03S C 0.4147(4) 0.8248(8) 0.7320(5) 0.058(3) Uani 1 1 d . . . . .
H03W H 0.422098 0.894909 0.728229 0.070 Uiso 1 1 calc R . . . .
C03T C 0.5410(5) 1.3372(11) 0.5727(6) 0.073(4) Uani 1 1 d . . . . .
H03X H 0.528168 1.353677 0.538124 0.088 Uiso 1 1 calc R . . . .
H03Y H 0.569950 1.330610 0.566234 0.088 Uiso 1 1 calc R . . . .
C03U C 0.4013(5) 0.7887(9) 0.7822(5) 0.073(4) Uani 1 1 d . . . . .
H03Z H 0.399916 0.835038 0.811460 0.087 Uiso 1 1 calc R . . . .
C03V C 0.5531(5) 0.8908(11) 0.6662(10) 0.100(6) Uani 1 1 d . . . . .
H03 H 0.571414 0.841918 0.679861 0.120 Uiso 1 1 calc R . . . .
C03W C 0.4010(6) 0.1419(10) 0.7272(7) 0.087(5) Uani 1 1 d . . . . .
H4AA H 0.383969 0.122347 0.696590 0.104 Uiso 1 1 calc R . . . .
H H 0.425693 0.100610 0.725007 0.104 Uiso 1 1 calc R . . . .
C03X C 0.3707(6) -0.4728(14) 0.2436(6) 0.093(5) Uani 1 1 d . . . . .
C03Y C 0.5457(6) 1.6133(12) 0.6208(8) 0.097(5) Uani 1 1 d . . . . .
H5AA H 0.559658 1.672892 0.606050 0.145 Uiso 1 1 calc GR . . . .
HA H 0.556135 1.597672 0.656422 0.145 Uiso 1 1 calc GR . . . .
HB H 0.517197 1.628591 0.623388 0.145 Uiso 1 1 calc GR . . . .
C03Z C 0.5527(6) 0.8519(9) 0.5172(8) 0.091(5) Uani 1 1 d . . . . .
H03J H 0.527578 0.819515 0.529128 0.110 Uiso 1 1 calc R . . A .
H03K H 0.570062 0.859251 0.548949 0.110 Uiso 1 1 calc R . . A .
C040 C 0.1915(5) 0.5753(11) 0.4036(8) 0.091(5) Uani 1 1 d . . . . .
H04L H 0.175125 0.555594 0.372865 0.136 Uiso 1 1 calc GR . . . .
H04M H 0.188996 0.649402 0.409771 0.136 Uiso 1 1 calc GR . . . .
H04N H 0.182397 0.538042 0.435405 0.136 Uiso 1 1 calc GR . . . .
C041 C 0.4827(8) 1.9372(11) 0.3260(9) 0.123(8) Uani 1 1 d . . . . .
H04J H 0.475829 1.944952 0.364271 0.147 Uiso 1 1 calc R . . B .
H04K H 0.509257 1.904697 0.323356 0.147 Uiso 1 1 calc R . . B .
C042 C 0.2705(6) 0.9236(11) 0.6882(9) 0.103(6) Uani 1 1 d . . . . .
H04A H 0.246564 0.893216 0.704841 0.123 Uiso 1 1 calc R . . . .
H04B H 0.267804 0.916668 0.648993 0.123 Uiso 1 1 calc R . . . .
C043 C 0.5516(7) 1.5235(12) 0.5853(8) 0.099(5) Uani 1 1 d . . . . .
H04S H 0.580416 1.513477 0.578800 0.119 Uiso 1 1 calc R . . . .
H04T H 0.538569 1.536214 0.550475 0.119 Uiso 1 1 calc R . . . .
C044 C 0.3795(7) 0.1152(11) 0.7789(8) 0.109(7) Uani 1 1 d . . . . .
H04U H 0.378886 0.040390 0.783349 0.164 Uiso 1 1 calc GR . . . .
H04V H 0.352201 0.141540 0.777383 0.164 Uiso 1 1 calc GR . . . .
H04W H 0.393441 0.146421 0.809160 0.164 Uiso 1 1 calc GR . . . .
C046 C 0.3821(7) -0.6560(14) 0.2763(7) 0.117(8) Uani 1 1 d D . . . .
H04O H 0.403415 -0.680848 0.300452 0.141 Uiso 0.74(4) 1 calc R . P C 1
H04P H 0.391527 -0.663860 0.239051 0.141 Uiso 0.74(4) 1 calc R . P C 1
H04Q H 0.379699 -0.693309 0.310672 0.141 Uiso 0.26(4) 1 calc R . P C 2
H04R H 0.410311 -0.661348 0.265180 0.141 Uiso 0.26(4) 1 calc R . P C 2
C047 C 0.2723(6) 1.0409(13) 0.7028(11) 0.136(10) Uani 1 1 d D . . . .
H047 H 0.282296 1.089545 0.677874 0.163 Uiso 0.53(4) 1 calc R . P D 1
H04C H 0.296253 1.079351 0.705332 0.163 Uiso 0.47(4) 1 calc R . P D 2
C049 C 0.3395(6) -0.7294(16) 0.2858(9) 0.073(6) Uiso 0.74(4) 1 d D . P C 1
C04A C 0.1782(5) -0.4031(12) 0.6088(11) 0.111(7) Uani 1 1 d . . . . .
H04D H 0.161501 -0.462247 0.599636 0.166 Uiso 1 1 calc GR . . . .
H04E H 0.163040 -0.355456 0.631276 0.166 Uiso 1 1 calc GR . . . .
H04F H 0.201763 -0.426638 0.628223 0.166 Uiso 1 1 calc GR . . . .
C04B C 0.2594(12) 1.071(3) 0.7517(13) 0.103(13) Uiso 0.53(4) 1 d D . P D 1
C04C C 0.2348(8) 1.081(3) 0.7115(14) 0.076(11) Uiso 0.47(4) 1 d D . P D 2
H04G H 0.215770 1.048923 0.687126 0.114 Uiso 0.47(4) 1 calc GR . P D 2
H04H H 0.235316 1.155705 0.704884 0.114 Uiso 0.47(4) 1 calc GR . P D 2
H04I H 0.226788 1.068517 0.748502 0.114 Uiso 0.47(4) 1 calc GR . P D 2
C0AA C 0.4828(9) 2.049(2) 0.2963(14) 0.085(9) Uiso 0.53(3) 1 d . . P E 1
H0AA H 0.502491 2.094745 0.313546 0.102 Uiso 0.53(3) 1 calc R . P E 1
H0AB H 0.490292 2.040585 0.258323 0.102 Uiso 0.53(3) 1 calc R . P E 1
C4 C 0.4420(10) 2.096(3) 0.3001(16) 0.096(10) Uiso 0.53(3) 1 d . . P E 1
H4A H 0.423050 2.054197 0.279852 0.144 Uiso 0.53(3) 1 calc GR . P E 1
H4B H 0.442621 2.165786 0.285297 0.144 Uiso 0.53(3) 1 calc GR . P E 1
H4C H 0.433759 2.098974 0.337650 0.144 Uiso 0.53(3) 1 calc GR . P E 1
C2A C 0.5745(17) 0.776(4) 0.474(2) 0.21(2) Uiso 0.82(3) 1 d . U P F 2
H2AA H 0.594541 0.813582 0.452933 0.253 Uiso 0.82(3) 1 calc R . P F 2
H2AB H 0.587525 0.717455 0.492478 0.253 Uiso 0.82(3) 1 calc R . P F 2
C3A C 0.5436(14) 0.742(4) 0.442(2) 0.188(18) Uiso 0.82(3) 1 d . U P F 2
H3AA H 0.531528 0.799207 0.421515 0.226 Uiso 0.82(3) 1 calc R . P F 2
H3AB H 0.522691 0.706858 0.463165 0.226 Uiso 0.82(3) 1 calc R . P F 2
C1AB C 0.5710(8) 0.653(2) 0.3991(11) 0.111(8) Uiso 0.82(3) 1 d . U P F 2
H1AA H 0.592275 0.690008 0.380606 0.167 Uiso 0.82(3) 1 calc GR . P F 2
H1AB H 0.552819 0.622985 0.372780 0.167 Uiso 0.82(3) 1 calc GR . P F 2
H1AC H 0.582541 0.598055 0.421001 0.167 Uiso 0.82(3) 1 calc GR . P F 2
C2AA C 0.3373(18) -0.834(3) 0.266(2) 0.19(2) Uiso 0.74(4) 1 d D . P C 2
H2AC H 0.323433 -0.882848 0.241562 0.227 Uiso 0.74(4) 1 calc R . P C 2
H2AD H 0.319202 -0.815145 0.295217 0.227 Uiso 0.74(4) 1 calc R . P C 2
C10A C 0.3881(13) -0.897(3) 0.2944(19) 0.086(16) Uiso 0.39(6) 1 d D . . C 2
C0 C 0.354(3) -0.722(8) 0.230(4) 0.15(4) Uiso 0.26(4) 1 d D . P C 2
H0A H 0.370570 -0.741771 0.198520 0.177 Uiso 0.26(4) 1 calc R . P C 2
H0B H 0.331412 -0.680235 0.217380 0.177 Uiso 0.26(4) 1 calc R . P C 2
C2AB C 0.3549(10) -0.850(2) 0.2711(14) 0.033(10) Uiso 0.26(4) 1 d D . P C 3

loop_
_atom_site_aniso_label
_atom_site_aniso_U_11
_atom_site_aniso_U_22
_atom_site_aniso_U_33
_atom_site_aniso_U_23
_atom_site_aniso_U_13
_atom_site_aniso_U_12
O001 0.072(5) 0.037(3) 0.054(4) -0.003(3) 0.014(3) 0.002(3)
O002 0.055(4) 0.037(3) 0.052(4) -0.012(3) -0.001(3) 0.005(3)
O003 0.065(4) 0.032(3) 0.062(4) -0.003(3) 0.012(3) 0.005(3)
O004 0.082(5) 0.034(3) 0.037(3) -0.003(3) 0.013(3) -0.009(3)
O005 0.107(6) 0.027(3) 0.040(4) 0.002(3) 0.007(4) -0.001(3)
O006 0.051(4) 0.039(3) 0.064(5) 0.004(3) 0.002(3) 0.003(3)
O007 0.041(3) 0.038(3) 0.099(6) -0.025(4) 0.010(4) 0.003(3)
C008 0.044(5) 0.044(5) 0.030(4) -0.005(4) 0.004(3) 0.004(4)
O009 0.070(5) 0.045(4) 0.061(5) 0.008(3) 0.001(4) -0.001(3)
O00A 0.049(4) 0.043(4) 0.085(6) 0.019(4) -0.002(4) -0.005(3)
O00B 0.050(4) 0.054(4) 0.097(7) -0.027(4) 0.005(4) -0.011(3)
O00C 0.051(4) 0.044(3) 0.073(5) -0.013(3) -0.004(3) 0.010(3)
O00D 0.042(4) 0.038(3) 0.081(5) -0.012(4) 0.004(3) 0.002(3)
O00E 0.067(5) 0.037(3) 0.077(5) 0.001(3) 0.013(4) -0.005(3)
N00F 0.063(5) 0.061(5) 0.051(5) -0.017(4) 0.010(4) -0.023(4)
O00G 0.063(4) 0.032(3) 0.051(4) -0.007(3) 0.001(3) 0.008(3)
O00H 0.087(6) 0.048(4) 0.048(4) 0.015(3) 0.010(4) 0.010(4)
C00I 0.052(5) 0.036(4) 0.043(5) -0.010(4) 0.011(4) -0.003(4)
N00J 0.083(6) 0.029(4) 0.035(4) -0.003(3) 0.001(4) -0.009(4)
O00K 0.044(4) 0.046(4) 0.119(8) 0.042(5) -0.011(4) -0.005(3)
O00L 0.087(5) 0.040(3) 0.045(4) 0.004(3) 0.016(4) 0.007(3)
C00M 0.041(4) 0.037(4) 0.029(4) 0.001(3) 0.007(3) 0.003(3)
N00N 0.062(5) 0.043(4) 0.040(4) 0.006(3) 0.009(3) 0.011(4)
N00O 0.053(4) 0.040(4) 0.045(4) 0.005(3) 0.010(3) 0.000(3)
N00P 0.055(4) 0.032(3) 0.036(4) -0.001(3) -0.001(3) 0.004(3)
C00Q 0.039(4) 0.034(4) 0.052(6) -0.012(4) 0.006(4) 0.004(3)
O00R 0.123(8) 0.054(4) 0.043(4) -0.019(4) 0.026(4) -0.016(5)
O00S 0.123(8) 0.039(4) 0.041(4) 0.001(3) 0.026(4) 0.017(4)
C00T 0.056(5) 0.025(4) 0.046(5) -0.001(4) 0.006(4) 0.004(3)
O00U 0.086(6) 0.055(4) 0.062(5) 0.013(4) 0.027(4) 0.015(4)
O00V 0.055(5) 0.060(5) 0.133(9) 0.013(6) 0.012(5) 0.019(4)
C00W 0.035(4) 0.045(5) 0.051(6) 0.002(4) -0.002(4) -0.002(3)
O00X 0.066(4) 0.030(3) 0.050(4) -0.001(3) 0.002(3) -0.005(3)
N00Y 0.075(6) 0.025(3) 0.070(6) 0.005(4) 0.008(5) 0.010(4)
C00Z 0.046(5) 0.030(4) 0.036(4) -0.011(3) -0.002(3) 0.007(3)
N010 0.050(4) 0.032(3) 0.056(5) -0.011(3) 0.006(4) 0.002(3)
C011 0.055(5) 0.027(4) 0.053(6) -0.009(4) -0.008(4) 0.010(4)
C012 0.042(4) 0.028(4) 0.042(5) 0.001(3) -0.009(3) 0.001(3)
C013 0.043(4) 0.026(4) 0.046(5) 0.003(3) -0.007(4) 0.003(3)
C014 0.055(5) 0.029(4) 0.033(4) 0.003(3) 0.003(4) 0.002(3)
C015 0.042(4) 0.042(4) 0.042(5) -0.003(4) 0.008(4) 0.003(3)
C016 0.040(4) 0.037(4) 0.043(5) -0.009(4) 0.002(4) -0.001(3)
C017 0.074(7) 0.047(5) 0.050(6) -0.005(5) -0.008(5) 0.012(5)
C018 0.049(5) 0.037(4) 0.038(5) -0.008(4) 0.003(4) 0.005(3)
C019 0.070(6) 0.016(3) 0.039(5) 0.001(3) 0.015(4) 0.001(3)
C01A 0.040(4) 0.034(4) 0.041(5) 0.003(3) 0.002(3) 0.000(3)
C01B 0.031(4) 0.031(4) 0.042(5) -0.005(3) 0.007(3) 0.007(3)
C01C 0.051(5) 0.044(5) 0.051(6) -0.006(4) 0.003(4) 0.006(4)
C01D 0.075(7) 0.046(5) 0.042(6) 0.005(4) 0.003(5) -0.012(5)
C01E 0.052(5) 0.038(4) 0.046(5) 0.011(4) -0.002(4) 0.006(4)
C01F 0.049(5) 0.033(4) 0.036(4) -0.005(3) -0.001(4) -0.003(3)
C01G 0.050(5) 0.029(4) 0.042(5) 0.002(3) -0.001(4) 0.000(3)
C01H 0.068(6) 0.028(4) 0.041(5) 0.004(4) 0.007(4) 0.000(4)
C01I 0.053(5) 0.036(4) 0.034(5) 0.002(3) 0.000(4) -0.009(4)
N01J 0.088(7) 0.048(5) 0.047(5) -0.015(4) -0.004(5) 0.020(5)
C01K 0.052(5) 0.027(4) 0.048(5) 0.003(4) -0.012(4) -0.008(3)
C01L 0.051(5) 0.037(5) 0.070(7) 0.011(5) 0.003(5) 0.009(4)
C01M 0.050(5) 0.045(5) 0.054(6) -0.007(4) 0.005(4) -0.007(4)
O01N 0.046(4) 0.104(7) 0.100(8) -0.029(6) 0.002(4) -0.015(4)
C01O 0.040(4) 0.040(4) 0.049(5) -0.006(4) 0.001(4) 0.005(3)
C01P 0.042(4) 0.034(4) 0.034(4) -0.009(3) -0.001(3) 0.001(3)
C01Q 0.053(5) 0.029(4) 0.048(5) -0.005(4) 0.009(4) -0.001(3)
C01R 0.059(5) 0.030(4) 0.035(4) -0.002(3) -0.001(4) 0.008(4)
C01S 0.035(4) 0.023(3) 0.035(4) 0.000(3) 0.002(3) 0.003(3)
C01T 0.066(6) 0.053(6) 0.043(5) 0.006(4) 0.007(5) 0.014(5)
C01U 0.047(5) 0.056(6) 0.051(6) 0.014(5) -0.001(4) 0.004(4)
C01V 0.037(4) 0.042(5) 0.050(5) 0.005(4) -0.001(4) 0.005(3)
C01W 0.050(5) 0.031(4) 0.057(6) -0.002(4) -0.003(4) -0.003(4)
C01X 0.054(5) 0.025(4) 0.059(6) -0.008(4) -0.013(4) 0.012(3)
C01Y 0.073(6) 0.029(4) 0.041(5) -0.003(4) 0.014(4) 0.002(4)
C01Z 0.062(6) 0.034(4) 0.035(5) -0.004(3) -0.001(4) 0.013(4)
C020 0.048(5) 0.036(4) 0.029(4) -0.007(3) 0.001(3) 0.010(3)
C021 0.062(6) 0.034(4) 0.043(5) -0.007(4) 0.004(4) 0.008(4)
C022 0.056(5) 0.034(4) 0.066(7) 0.011(4) 0.017(5) -0.001(4)
C023 0.047(5) 0.043(4) 0.029(4) -0.004(3) 0.006(3) -0.006(4)
C024 0.050(5) 0.035(4) 0.031(4) -0.003(3) -0.009(3) 0.003(3)
C025 0.047(5) 0.038(4) 0.059(6) 0.001(4) 0.002(4) -0.004(4)
C026 0.043(5) 0.034(4) 0.055(6) 0.000(4) -0.003(4) 0.009(3)
C027 0.045(5) 0.024(4) 0.050(5) -0.004(3) 0.010(4) 0.003(3)
C028 0.048(5) 0.042(5) 0.052(6) -0.015(4) 0.005(4) 0.001(4)
C029 0.047(5) 0.045(5) 0.063(7) -0.004(5) -0.015(5) -0.002(4)
C02A 0.042(5) 0.045(5) 0.056(6) -0.007(4) 0.006(4) -0.002(4)
C02B 0.040(4) 0.027(4) 0.041(5) 0.008(3) 0.000(4) 0.004(3)
C02C 0.044(5) 0.030(4) 0.045(5) 0.001(3) 0.004(4) 0.001(3)
C02D 0.106(10) 0.058(6) 0.032(5) 0.008(5) 0.005(5) 0.029(6)
C02E 0.043(5) 0.045(5) 0.063(6) -0.010(5) -0.005(4) 0.014(4)
C02F 0.047(5) 0.026(4) 0.037(4) -0.002(3) -0.001(4) 0.003(3)
C02G 0.049(5) 0.033(4) 0.051(6) -0.002(4) 0.009(4) 0.005(4)
C02H 0.078(7) 0.039(5) 0.037(5) -0.001(4) -0.002(4) 0.021(5)
C02I 0.050(5) 0.041(5) 0.044(5) -0.001(4) -0.003(4) 0.013(4)
C02J 0.065(6) 0.035(5) 0.057(6) -0.003(4) 0.017(5) -0.007(4)
C02K 0.054(5) 0.043(5) 0.046(5) 0.008(4) 0.000(4) 0.009(4)
C02L 0.048(5) 0.040(4) 0.039(5) -0.006(4) 0.004(4) 0.003(4)
C02M 0.041(4) 0.035(4) 0.052(5) 0.004(4) 0.003(4) 0.002(3)
C02N 0.061(6) 0.042(5) 0.049(5) 0.011(4) 0.014(5) 0.009(4)
C02O 0.065(6) 0.034(4) 0.068(7) -0.003(5) 0.015(5) 0.014(4)
C02P 0.058(5) 0.032(4) 0.038(5) -0.001(4) -0.001(4) -0.005(4)
C02Q 0.058(6) 0.032(4) 0.046(5) -0.006(4) -0.002(4) -0.003(4)
C02R 0.050(5) 0.033(4) 0.040(5) -0.008(4) 0.004(4) 0.004(3)
C02S 0.051(5) 0.035(4) 0.046(5) -0.006(4) -0.001(4) 0.003(4)
C02T 0.065(6) 0.038(5) 0.054(6) 0.000(4) 0.005(5) 0.013(4)
C02U 0.114(11) 0.046(6) 0.077(9) -0.013(6) 0.009(8) -0.003(6)
C02V 0.050(5) 0.035(4) 0.035(4) -0.001(3) -0.003(4) 0.005(3)
C02W 0.047(5) 0.030(4) 0.048(5) 0.007(4) 0.002(4) 0.005(3)
C02X 0.062(6) 0.029(4) 0.039(5) -0.010(3) 0.006(4) 0.009(4)
C02Y 0.105(10) 0.032(5) 0.068(8) 0.006(5) 0.017(7) 0.006(5)
C02Z 0.045(4) 0.026(3) 0.040(5) 0.000(3) -0.001(4) 0.001(3)
C030 0.054(5) 0.031(4) 0.041(5) -0.002(4) 0.010(4) 0.008(3)
C031 0.082(8) 0.034(5) 0.075(8) 0.011(5) 0.009(6) 0.015(5)
C032 0.051(5) 0.029(4) 0.046(5) 0.002(4) 0.004(4) -0.003(3)
C033 0.043(5) 0.034(4) 0.057(6) -0.016(4) 0.001(4) 0.012(3)
C034 0.052(5) 0.041(5) 0.060(6) 0.002(4) 0.000(5) -0.003(4)
C035 0.067(6) 0.036(4) 0.041(5) 0.000(4) 0.010(4) -0.006(4)
C036 0.045(5) 0.028(4) 0.070(7) 0.008(4) -0.011(4) 0.004(3)
C037 0.064(6) 0.028(4) 0.044(5) 0.006(4) 0.006(4) 0.001(4)
C038 0.097(9) 0.058(6) 0.050(6) 0.002(5) 0.015(6) 0.030(6)
C039 0.068(6) 0.051(5) 0.035(5) -0.001(4) 0.003(4) 0.014(5)
C03A 0.072(7) 0.040(5) 0.041(5) -0.001(4) 0.012(5) -0.009(4)
C03B 0.099(9) 0.044(6) 0.046(6) -0.015(5) 0.011(6) -0.023(6)
C03C 0.060(6) 0.038(5) 0.046(5) -0.003(4) 0.003(4) 0.004(4)
C03D 0.070(8) 0.045(6) 0.098(10) -0.003(6) 0.011(7) 0.008(5)
O03E 0.32(2) 0.126(10) 0.039(5) -0.029(6) 0.010(8) 0.118(13)
C03F 0.073(7) 0.032(4) 0.063(7) -0.007(4) 0.003(5) -0.007(4)
C03G 0.047(5) 0.050(5) 0.055(6) -0.010(5) -0.012(4) 0.001(4)
C03H 0.150(14) 0.066(8) 0.038(6) -0.007(5) 0.017(7) 0.035(8)
C03I 0.057(6) 0.037(5) 0.066(7) -0.003(4) -0.004(5) 0.006(4)
C03J 0.056(6) 0.046(5) 0.084(9) -0.009(5) 0.001(6) -0.002(5)
C03K 0.049(5) 0.030(4) 0.043(5) -0.002(4) -0.002(4) 0.000(3)
C03L 0.123(12) 0.044(6) 0.058(8) 0.008(5) -0.024(7) -0.030(7)
C03M 0.047(6) 0.062(7) 0.169(17) -0.032(9) -0.026(8) 0.002(5)
C03N 0.071(7) 0.033(5) 0.108(10) -0.008(6) -0.044(7) 0.010(5)
C03O 0.081(9) 0.069(8) 0.086(10) 0.045(7) 0.022(7) 0.027(7)
C03P 0.167(17) 0.038(6) 0.094(12) -0.010(7) 0.028(11) 0.006(8)
C03Q 0.091(9) 0.051(6) 0.039(5) 0.000(5) 0.014(5) -0.006(5)
C03R 0.041(5) 0.062(6) 0.083(9) -0.025(6) 0.007(5) -0.009(5)
C03S 0.092(8) 0.035(4) 0.047(6) -0.004(4) -0.001(5) 0.003(5)
C03T 0.093(9) 0.071(8) 0.055(7) -0.003(6) -0.001(6) -0.040(7)
C03U 0.132(12) 0.047(6) 0.040(6) -0.007(5) 0.009(6) 0.001(7)
C03V 0.081(9) 0.050(6) 0.170(19) -0.005(9) -0.054(11) 0.004(6)
C03W 0.123(12) 0.046(6) 0.091(11) 0.005(7) 0.033(9) 0.015(7)
C03X 0.128(13) 0.098(11) 0.053(8) -0.026(8) -0.005(8) 0.050(10)
C03Y 0.142(16) 0.064(8) 0.084(11) -0.009(8) -0.003(10) 0.018(9)
C03Z 0.119(12) 0.037(6) 0.118(14) 0.006(7) 0.011(10) 0.023(7)
C040 0.105(11) 0.048(6) 0.119(14) 0.000(8) 0.019(10) 0.019(7)
C041 0.22(2) 0.034(6) 0.118(15) 0.012(8) 0.065(15) -0.002(10)
C042 0.123(13) 0.045(6) 0.140(17) -0.045(9) 0.016(11) 0.006(7)
C043 0.144(15) 0.063(8) 0.090(11) 0.008(8) -0.014(10) -0.039(9)
C044 0.18(2) 0.041(6) 0.105(13) 0.012(7) 0.043(13) 0.008(9)
C046 0.19(2) 0.090(11) 0.074(10) -0.026(9) -0.010(11) 0.093(13)
C047 0.111(13) 0.072(10) 0.22(3) -0.084(14) 0.058(15) -0.011(9)
C04A 0.075(10) 0.065(8) 0.19(2) -0.017(11) 0.023(11) -0.020(7)

loop_
_atom_type_symbol
_atom_type_description
_atom_type_scat_dispersion_real
_atom_type_scat_dispersion_imag
_atom_type_scat_source
C C 0.0181 0.0091 'International Tables Vol C Tables 4.2.6.8 and 6.1.1.4'
H H 0.0000 0.0000 'International Tables Vol C Tables 4.2.6.8 and 6.1.1.4'
N N 0.0311 0.0180 'International Tables Vol C Tables 4.2.6.8 and 6.1.1.4'
O O 0.0492 0.0322 'International Tables Vol C Tables 4.2.6.8 and 6.1.1.4'

loop_
_geom_angle_atom_site_label_1
_geom_angle_atom_site_label_2
_geom_angle_atom_site_label_3
_geom_angle
C00Q C008 C00M 117.8(8)
C00Q C008 C01S 123.9(8)
C01S C008 C00M 118.2(8)
C00I N00F C03R 127.3(9)
C00I N00F C03T 117.4(11)
C03R N00F C03T 115.2(10)
O009 C00I N00F 123.4(9)
O009 C00I C02R 121.2(9)
N00F C00I C02R 115.4(9)
C01D N00J C03B 117.0(9)
C032 N00J C01D 124.6(8)
C032 N00J C03B 118.1(8)
C01O C00M C008 119.1(8)
C01O C00M C020 120.3(8)
C020 C00M C008 120.6(8)
C00T N00N C02K 124.6(8)
C00T N00N C03O 119.3(9)
C02K N00N C03O 116.0(9)
C02N N00O C022 117.4(8)
C02W N00O C022 119.1(8)
C02W N00O C02N 123.5(8)
C016 N00P C01V 124.9(7)
C016 N00P C021 117.2(8)
C01V N00P C021 117.9(8)
C02E C00Q C008 121.0(8)
O001 C00T N00N 121.3(8)
O001 C00T C01G 121.4(9)
N00N C00T C01G 117.3(8)
O00A C00W C01A 122.6(8)
O00A C00W C01W 117.1(8)
C01W C00W C01A 120.1(8)
C02J N00Y C02O 125.1(8)
C02J N00Y C03Z 118.3(11)
C02O N00Y C03Z 116.6(11)
C012 C00Z C02V 121.8(8)
C015 C00Z C012 117.4(7)
C015 C00Z C02V 120.6(8)
C02A N010 C03F 116.9(8)
C02S N010 C02A 125.2(8)
C02S N010 C03F 118.0(8)
C01H C011 C01X 120.6(9)
C01H C011 C02H 118.7(9)
C02H C011 C01X 120.7(9)
C01K C012 C00Z 121.3(8)
C024 C012 C00Z 120.6(8)
C024 C012 C01K 118.1(8)
C024 C013 C01V 119.1(8)
C03G C013 C01V 120.8(8)
C03G C013 C024 120.1(8)
O004 C014 C02B 124.4(8)
O004 C014 C02P 115.4(8)
C02B C014 C02P 120.2(8)
O007 C015 C00Z 123.9(8)
O007 C015 C028 114.9(8)
C00Z C015 C028 121.1(8)
O002 C016 N00P 122.3(8)
O002 C016 C01P 119.8(8)
N00P C016 C01P 117.8(8)
C02D C017 C01Z 120.2(10)
C019 C018 C01C 119.3(9)
C019 C018 C01R 121.0(8)
C01R C018 C01C 119.6(8)
C018 C019 C02X 119.4(8)
C00W C01A C02L 120.5(8)
C00W C01A C03K 118.4(8)
C03K C01A C02L 121.0(8)
O00D C01B C01S 126.8(8)
O00D C01B C027 114.1(7)
C01S C01B C027 119.1(8)
O003 C01C C018 121.5(9)
O003 C01C N01J 121.2(9)
N01J C01C C018 117.2(9)
N00J C01D C023 116.6(9)
O00R C01D N00J 118.7(9)
O00R C01D C023 124.6(9)
C030 C01E C02K 119.9(9)
C039 C01E C02K 119.7(9)
C039 C01E C030 120.4(9)
C023 C01F C02Z 121.0(8)
C02F C01F C023 120.3(8)
C02F C01F C02Z 118.7(8)
C01Y C01G C00T 119.2(8)
C01Y C01G C030 121.2(8)
C030 C01G C00T 119.6(8)
O005 C01H C011 124.5(8)
O005 C01H C02Q 115.1(8)
C011 C01H C02Q 120.3(9)
C035 C01I C02Z 121.4(8)
C01C N01J C03X 125.3(10)
C01C N01J C046 115.7(11)
C03X N01J C046 118.8(11)
C029 C01K C012 120.2(8)
C02R C01L C036 120.5(9)
C01O C01M C02E 119.2(9)
C00M C01O C02A 119.9(8)
C01M C01O C00M 121.1(9)
C01M C01O C02A 118.9(9)
C024 C01P C016 119.6(8)
C028 C01P C016 120.2(8)
C028 C01P C024 120.1(8)
C01W C01Q C02C 119.6(8)
C01W C01Q C02J 120.9(9)
C02C C01Q C02J 119.5(9)
C01Z C01R C018 118.4(8)
C038 C01R C018 120.5(8)
C038 C01R C01Z 121.0(9)
C008 C01S C02B 119.2(7)
C01B C01S C008 121.6(7)
C01B C01S C02B 119.2(7)
C02T C01T C039 122.2(10)
C025 C01U C034 120.1(10)
O00C C01V N00P 120.8(8)
O00C C01V C013 121.4(9)
N00P C01V C013 117.8(7)
C01Q C01W C00W 121.9(9)
C036 C01X C011 121.8(9)
C036 C01X C03I 118.3(9)
C03I C01X C011 119.7(8)
C01G C01Y C037 120.5(9)
C01R C01Z C017 117.1(9)
C01R C01Z C02V 120.4(8)
C02V C01Z C017 122.4(8)
C00M C020 C02S 120.3(8)
C027 C020 C00M 119.6(8)
C027 C020 C02S 120.1(7)
N00P C021 C02Y 112.0(8)
N00O C022 C031 111.5(9)
C01F C023 C01D 121.0(8)
C03A C023 C01D 119.6(9)
C03A C023 C01F 119.4(8)
C012 C024 C01P 119.5(8)
C013 C024 C012 120.4(8)
C013 C024 C01P 120.1(8)
C01U C025 C03K 121.6(9)
C02I C026 C02W 119.7(9)
C02Q C026 C02I 121.5(9)
C02Q C026 C02W 118.6(9)
C020 C027 C01B 120.9(7)
C01P C028 C015 121.1(9)
C01K C029 C03G 121.0(9)
O00B C02A N010 120.6(9)
O00B C02A C01O 122.5(9)
N010 C02A C01O 116.9(8)
C014 C02B C01S 121.2(8)
C014 C02B C02Z 118.9(8)
C02Z C02B C01S 120.0(7)
C01Q C02C C02G 121.6(8)
C01Q C02C C03K 119.4(8)
C02G C02C C03K 119.1(8)
C017 C02D C03H 122.9(11)
C00Q C02E C01M 121.5(9)
C01F C02F C032 120.5(8)
C02P C02F C01F 120.4(8)
C02P C02F C032 119.1(8)
C02C C02G C02O 121.4(9)
C034 C02G C02C 121.0(9)
C034 C02G C02O 117.5(9)
C02I C02H C011 120.2(9)
C03S C02H C011 123.1(10)
C03S C02H C02I 116.7(10)
C026 C02I C02H 118.6(9)
C026 C02I C03C 121.0(9)
C03C C02I C02H 120.4(9)
O00E C02J N00Y 121.1(10)
O00E C02J C01Q 121.2(10)
N00Y C02J C01Q 117.6(8)
O00H C02K N00N 119.1(9)
O00H C02K C01E 123.5(9)
N00N C02K C01E 117.4(9)
C02M C02L C01A 120.1(8)
C037 C02L C01A 119.5(9)
C037 C02L C02M 120.3(8)
C02T C02M C02L 122.5(9)
C02T C02M C030 118.3(9)
C030 C02M C02L 119.2(8)
N00O C02N C03C 117.1(9)
O00U C02N N00O 120.1(9)
O00U C02N C03C 122.8(10)
O00V C02O N00Y 120.0(9)
O00V C02O C02G 125.1(10)
N00Y C02O C02G 114.9(9)
C02F C02P C014 121.3(8)
C026 C02Q C01H 120.7(9)
C01L C02R C00I 119.4(9)
C01L C02R C033 120.7(9)
C033 C02R C00I 119.9(9)
O00G C02S N010 122.5(8)
O00G C02S C020 120.2(8)
N010 C02S C020 117.2(8)
C01T C02T C02M 120.2(10)
C03F C02U C03P 111.0(12)
C01Z C02V C00Z 121.3(8)
C02X C02V C00Z 120.4(8)
C02X C02V C01Z 118.3(8)
O006 C02W N00O 119.5(8)
O006 C02W C026 122.1(9)
N00O C02W C026 118.4(9)
O00S C02X C019 113.5(8)
C02V C02X O00S 124.1(8)
C02V C02X C019 122.4(9)
C021 C02Y C03D 114.1(11)
C01F C02Z C01I 117.1(8)
C01F C02Z C02B 120.5(8)
C02B C02Z C01I 122.4(7)
C01E C030 C01G 121.0(8)
C01E C030 C02M 120.2(8)
C01G C030 C02M 118.8(8)
C022 C031 C03W 111.1(12)
N00J C032 C02F 116.7(8)
O00X C032 N00J 121.0(8)
O00X C032 C02F 122.3(9)
C02R C033 C03I 117.7(9)
C03J C033 C02R 122.0(10)
C03J C033 C03I 120.1(9)
C02G C034 C01U 120.6(10)
C01I C035 C03A 119.9(9)
O00K C036 C01L 114.8(8)
O00K C036 C01X 122.9(8)
C01X C036 C01L 122.3(9)
O00L C037 C01Y 115.3(8)
O00L C037 C02L 124.7(8)
C02L C037 C01Y 119.9(9)
C01R C038 C03H 120.4(10)
C01R C038 C03X 121.3(11)
C03H C038 C03X 118.2(12)
C01E C039 C01T 118.5(10)
C023 C03A C035 121.2(9)
N00J C03B C042 112.8(10)
C02I C03C C02N 119.3(9)
C03Q C03C C02I 120.8(9)
C03Q C03C C02N 119.8(10)
C040 C03D C02Y 113.5(12)
N010 C03F C02U 113.0(9)
C013 C03G C029 120.2(9)
C02D C03H C038 118.3(11)
C01X C03I C033 120.4(9)
C01X C03I C03N 123.8(10)
C03N C03I C033 115.7(10)
C033 C03J C03R 119.0(11)
C03M C03J C033 122.9(11)
C03M C03J C03R 118.1(11)
C01A C03K C025 121.8(8)
C01A C03K C02C 120.5(8)
C02C C03K C025 117.6(8)
C03T C03L C043 106.7(13)
C03J C03M C03V 117.1(12)
C03V C03N C03I 122.5(12)
N00N C03O C041 106.8(11)
C04A C03P C02U 111.1(14)
C03C C03Q C03U 119.1(10)
N00F C03R C03J 116.5(9)
O01N C03R N00F 122.6(12)
O01N C03R C03J 120.9(13)
C03U C03S C02H 121.4(10)
N00F C03T C03L 112.8(11)
C03S C03U C03Q 121.5(10)
C03N C03V C03M 121.4(13)
C044 C03W C031 113.9(12)
N01J C03X C038 115.9(11)
O03E C03X N01J 118.0(14)
O03E C03X C038 126.0(15)
N00Y C03Z C2A 114(2)
C0AA C041 C03O 106.5(19)
C03B C042 C047 113.7(15)
C03Y C043 C03L 110.1(16)
N01J C046 C049 110.7(14)
N01J C046 C0 120(4)
C04B C047 C042 119(3)
C04C C047 C042 112(2)
C4 C0AA C041 109(3)
C3A C2A C03Z 104(4)
C2A C3A C1AB 99(4)
C0 C2AA C10A 104(4)
C046 C0 C2AA 104(5)

loop_
_geom_bond_atom_site_label_1
_geom_bond_atom_site_label_2
_geom_bond_distance
O001 C00T 1.232(11)
O002 C016 1.225(11)
O003 C01C 1.241(13)
O004 C014 1.350(11)
O005 C01H 1.351(12)
O006 C02W 1.229(12)
O007 C015 1.348(11)
C008 C00M 1.428(12)
C008 C00Q 1.407(12)
C008 C01S 1.410(12)
O009 C00I 1.199(13)
O00A C00W 1.355(12)
O00B C02A 1.222(12)
O00C C01V 1.234(11)
O00D C01B 1.331(11)
O00E C02J 1.217(12)
N00F C00I 1.372(14)
N00F C03R 1.384(17)
N00F C03T 1.469(15)
O00G C02S 1.249(11)
O00H C02K 1.246(13)
C00I C02R 1.511(13)
N00J C01D 1.421(13)
N00J C032 1.383(13)
N00J C03B 1.476(12)
O00K C036 1.355(12)
O00L C037 1.360(12)
C00M C01O 1.401(13)
C00M C020 1.404(11)
N00N C00T 1.388(13)
N00N C02K 1.394(13)
N00N C03O 1.490(14)
N00O C022 1.471(12)
N00O C02N 1.417(14)
N00O C02W 1.373(13)
N00P C016 1.359(12)
N00P C01V 1.377(12)
N00P C021 1.492(11)
C00Q C02E 1.340(14)
O00R C01D 1.224(14)
O00S C02X 1.378(12)
C00T C01G 1.471(11)
O00U C02N 1.217(13)
O00V C02O 1.217(14)
C00W C01A 1.406(12)
C00W C01W 1.398(13)
O00X C032 1.212(11)
N00Y C02J 1.409(15)
N00Y C02O 1.438(15)
N00Y C03Z 1.470(15)
C00Z C012 1.442(12)
C00Z C015 1.408(13)
C00Z C02V 1.467(11)
N010 C02A 1.393(12)
N010 C02S 1.364(13)
N010 C03F 1.510(11)
C011 C01H 1.385(13)
C011 C01X 1.492(13)
C011 C02H 1.442(16)
C012 C01K 1.434(12)
C012 C024 1.415(12)
C013 C01V 1.480(12)
C013 C024 1.410(12)
C013 C03G 1.379(13)
C014 C02B 1.387(12)
C014 C02P 1.396(12)
C015 C028 1.411(13)
C016 C01P 1.473(12)
C017 C01Z 1.443(15)
C017 C02D 1.348(16)
C018 C019 1.345(13)
C018 C01C 1.466(13)
C018 C01R 1.429(13)
C019 C02X 1.417(11)
C01A C02L 1.487(12)
C01A C03K 1.412(13)
C01B C01S 1.378(10)
C01B C027 1.433(11)
C01C N01J 1.388(14)
C01D C023 1.449(14)
C01E C02K 1.471(13)
C01E C030 1.396(14)
C01E C039 1.374(14)
C01F C023 1.405(12)
C01F C02F 1.398(13)
C01F C02Z 1.415(11)
C01G C01Y 1.375(14)
C01G C030 1.417(13)
C01H C02Q 1.425(12)
C01I C02Z 1.449(12)
C01I C035 1.346(13)
N01J C03X 1.40(2)
N01J C046 1.497(17)
C01K C029 1.373(14)
C01L C02R 1.361(14)
C01L C036 1.383(13)
C01M C01O 1.359(14)
C01M C02E 1.400(14)
O01N C03R 1.209(13)
C01O C02A 1.493(13)
C01P C024 1.418(12)
C01P C028 1.369(13)
C01Q C01W 1.370(14)
C01Q C02C 1.408(13)
C01Q C02J 1.474(14)
C01R C01Z 1.407(12)
C01R C038 1.381(15)
C01S C02B 1.525(11)
C01T C02T 1.353(16)
C01T C039 1.415(15)
C01U C025 1.369(14)
C01U C034 1.385(14)
C01X C036 1.374(12)
C01X C03I 1.409(15)
C01Y C037 1.419(12)
C01Z C02V 1.418(13)
C020 C027 1.379(13)
C020 C02S 1.487(12)
C021 C02Y 1.493(16)
C022 C031 1.513(15)
C023 C03A 1.373(13)
C025 C03K 1.441(13)
C026 C02I 1.390(14)
C026 C02Q 1.373(15)
C026 C02W 1.471(12)
C029 C03G 1.405(14)
C02B C02Z 1.415(13)
C02C C02G 1.414(14)
C02C C03K 1.420(12)
C02D C03H 1.375(16)
C02F C02P 1.372(13)
C02F C032 1.480(11)
C02G C02O 1.476(13)
C02G C034 1.384(14)
C02H C02I 1.435(15)
C02H C03S 1.401(15)
C02I C03C 1.421(15)
C02L C02M 1.438(14)
C02L C037 1.383(13)
C02M C02T 1.398(14)
C02M C030 1.426(12)
C02N C03C 1.471(14)
C02R C033 1.415(13)
C02U C03F 1.514(19)
C02U C03P 1.555(19)
C02V C02X 1.362(13)
C02Y C03D 1.550(15)
C031 C03W 1.551(16)
C033 C03I 1.435(14)
C033 C03J 1.382(15)
C035 C03A 1.417(13)
C038 C03H 1.411(18)
C038 C03X 1.473(19)
C03B C042 1.51(2)
C03C C03Q 1.364(15)
C03D C040 1.48(2)
O03E C03X 1.215(16)
C03I C03N 1.423(15)
C03J C03M 1.357(19)
C03J C03R 1.517(17)
C03L C03T 1.49(2)
C03L C043 1.529(19)
C03M C03V 1.44(2)
C03N C03V 1.331(19)
C03O C041 1.72(3)
C03P C04A 1.50(3)
C03Q C03U 1.392(17)
C03S C03U 1.388(17)
C03W C044 1.49(2)
C03Y C043 1.45(2)
C03Z C2A 1.60(5)
C041 C0AA 1.60(3)
C042 C047 1.538(19)
C046 C049 1.70(3)
C046 C0 1.69(4)
C047 C04B 1.33(3)
C047 C04C 1.36(3)
C0AA C4 1.47(4)
C2A C3A 1.35(6)
C3A C1AB 1.80(5)
C2AA C10A 1.98(7)
C2AA C0 1.77(11)
